data_4307295
loop_
_publ_author_name
'Anjan Kumar Das'
'Zohreh Moatazedi'
'Garry Mund'
'Andrew J. Bennet'
'Raymond J. Batchelor'
'Daniel B. Leznoff'

_publ_contact_author_address
; 
 Department of Chemistry
 Simon Fraser University
 Burnaby, British Columbia
 Canada   V5A 1S6 
;
_publ_contact_author_email dleznoff@sfu.ca
_publ_contact_author_fax 604-291-3765
_publ_contact_author_name 'Leznoff, Daniel B.'
_publ_contact_author_phone 604-291-4887
_publ_section_title
;
Chelating or Bridging? Halide-Controlled Binding Mode of Diamido Donor
Ligands in Iron(III) Complexes
;
_journal_name_full 'Inorganic Chemistry'
_journal_page_first 366
_journal_page_last 368
_journal_paper_doi 10.1021/ic061832m
_journal_volume 46
_journal_year 2007
_chemical_formula_moiety ' C44 H68 Fe2 N4 O2 Si4 '
_chemical_formula_sum 'C44 H68 Fe2 N4 O2 Si4'
_chemical_formula_weight 909.068
_chemical_name_systematic ?
_space_group_IT_number 2
_symmetry_cell_setting triclinic
_symmetry_space_group_name_Hall '-P 1'
_symmetry_space_group_name_H-M 'P -1'
_atom_sites_solution_hydrogens geom
_atom_sites_solution_primary direct
_cell_angle_alpha 74.48(3)
_cell_angle_beta 77.39(2)
_cell_angle_gamma 74.71(3)
_cell_formula_units_Z 2
_cell_length_a 11.468(3)
_cell_length_b 11.575(4)
_cell_length_c 19.840(4)
_cell_measurement_reflns_used 14
_cell_measurement_temperature 293
_cell_measurement_theta_max 22.5
_cell_measurement_theta_min 19.5
_cell_volume 2416.6(12)
_computing_cell_refinement 'NRC DIFRAC'
_computing_data_collection 'NRC DIFRAC'
_computing_data_reduction 'NRCVAX DATRD2'
_computing_molecular_graphics 'Ortep-3 & PovRay'
_computing_publication_material CRYSTALS
_computing_structure_refinement CRYSTALS
_computing_structure_solution 'SIR 92'
_diffrn_ambient_temperature 293
_diffrn_measured_fraction_theta_full 0.999
_diffrn_measured_fraction_theta_max 0.999
_diffrn_measurement_device_type 'Enraf-Nonius CAD4'
_diffrn_measurement_method \w/2\q
_diffrn_radiation_detector PMT
_diffrn_radiation_monochromator graphite
_diffrn_radiation_source 'Sealed Tube'
_diffrn_radiation_type 'Mo K\a'
_diffrn_radiation_wavelength 0.70930
_diffrn_reflns_av_R_equivalents 0.000
_diffrn_reflns_limit_h_max 12
_diffrn_reflns_limit_h_min -11
_diffrn_reflns_limit_k_max 12
_diffrn_reflns_limit_k_min 0
_diffrn_reflns_limit_l_max 21
_diffrn_reflns_limit_l_min -20
_diffrn_reflns_number 6956
_diffrn_reflns_theta_full 22.500
_diffrn_reflns_theta_max 22.500
_diffrn_reflns_theta_min 2.154
_diffrn_source_current 16.0000
_diffrn_source_voltage 46.0000
_diffrn_standards_decay_% 1.188
_diffrn_standards_interval_count 36
_diffrn_standards_interval_time 300
_diffrn_standards_number 2
_exptl_absorpt_coefficient_mu 0.734
_exptl_absorpt_correction_T_max 0.847639
_exptl_absorpt_correction_T_min 0.709625
_exptl_absorpt_correction_type psi-scan
_exptl_crystal_colour ' yellow '
_exptl_crystal_density_diffrn 1.249
_exptl_crystal_description ' prism '
_exptl_crystal_F_000 969.849
_exptl_crystal_size_max 0.20
_exptl_crystal_size_mid 0.30
_exptl_crystal_size_min 0.40
_refine_diff_density_max 0.27
_refine_diff_density_min -0.23
_refine_ls_extinction_method none
_refine_ls_goodness_of_fit_ref 1.8195
_refine_ls_hydrogen_treatment noref
_refine_ls_matrix_type full
_refine_ls_number_parameters 508
_refine_ls_number_reflns 3207
_refine_ls_number_restraints 0
_refine_ls_R_factor_all 0.1310
_refine_ls_R_factor_gt 0.0390
_refine_ls_shift/su_max 0.000324
_refine_ls_structure_factor_coef F
_refine_ls_weighting_details
;
 w=1/[\s^2^(F^2^) + (0.01*P)^2^] 
where P=1*max(Fo^2^,0)
;
_refine_ls_weighting_scheme calc
_refine_ls_wR_factor_all 0.0596
_refine_ls_wR_factor_gt 0.0354
_refine_ls_wR_factor_ref 0.0354
_reflns_limit_h_max 12
_reflns_limit_h_min -11
_reflns_limit_k_max 12
_reflns_limit_k_min -11
_reflns_limit_l_max 21
_reflns_limit_l_min 0
_reflns_number_gt 3207
_reflns_number_total 6362
_reflns_threshold_expression I>2.50u(I)
_oxford_diffrn_Wilson_B_factor 3.22
_oxford_diffrn_Wilson_scale 0.73
_oxford_refine_ls_scale 1.2441(17)
_cod_data_source_file ic061832msi20061117_085258_2.cif
_cod_data_source_block '[(NON)Fe]2'
_cod_depositor_comments
;
The following automatic conversions were performed:
'_exptl_absorpt_correction_type' value 'Psi-Scan' changed to 'psi-scan'
according to '/home/saulius/struct/CIF-dictionaries/cif_core.dic'
dictionary named 'cif_core.dic' version 2.4.1 from
2010-06-29.

'_refine_ls_matrix_type' value 'Full' changed to 'full'
according to '/home/saulius/struct/CIF-dictionaries/cif_core.dic'
dictionary named 'cif_core.dic' version 2.4.1 from 2010-06-29.

Automatic conversion script
Id: cif_fix_enum 1527 2010-12-29 10:47:43Z saulius 
;
_cod_original_sg_symbol_H-M 'P -1 '
_cod_original_formula_sum ' C44 H68 Fe2 N4 O2 Si4 '
_cod_database_code 4307295

loop_
_symmetry_equiv_pos_as_xyz
x,y,z
-x,-y,-z

loop_
_atom_site_label
_atom_site_type_symbol
_atom_site_fract_x
_atom_site_fract_y
_atom_site_fract_z
_atom_site_U_iso_or_equiv
_atom_site_occupancy
_atom_site_adp_type
_atom_site_refinement_flags_posn
_atom_site_refinement_flags_adp
_atom_site_refinement_flags_occupancy
_atom_site_disorder_assembly
_atom_site_disorder_group
_atom_site_attached_hydrogens
Fe1 Fe 0.74984(7) 0.13880(8) 0.23235(4) 0.0388 1.0000 Uani . . . . . .
Fe2 Fe 0.88226(8) 0.25117(8) 0.26784(4) 0.0383 1.0000 Uani . . . . . .
Si1 Si 0.49223(17) 0.1301(2) 0.31461(10) 0.0608 1.0000 Uani . . . . . .
Si2 Si 0.70060(16) 0.10167(17) 0.40100(9) 0.0456 1.0000 Uani . . . . . .
Si3 Si 0.90546(16) 0.32106(17) 0.10011(9) 0.0464 1.0000 Uani . . . . . .
Si4 Si 0.9132(2) 0.50878(18) 0.18691(10) 0.0671 1.0000 Uani . . . . . .
O1 O 0.5744(4) 0.1434(4) 0.3687(2) 0.0689 1.0000 Uani . . . . . .
O2 O 0.9019(5) 0.4384(4) 0.1287(2) 0.1005 1.0000 Uani . . . . . .
N1 N 0.8195(4) 0.1000(4) 0.3289(2) 0.0373 1.0000 Uani . . . . . .
N2 N 0.9036(4) 0.1948(4) 0.1722(2) 0.0331 1.0000 Uani . . . . . .
N3 N 0.5798(4) 0.1518(4) 0.2335(2) 0.0441 1.0000 Uani . . . . . .
N4 N 0.8744(4) 0.4176(4) 0.2674(2) 0.0445 1.0000 Uani . . . . . .
C1 C 0.4521(7) -0.0223(7) 0.3457(4) 0.1010 1.0000 Uani . . . . . .
C2 C 0.3472(5) 0.2464(7) 0.3235(3) 0.0930 1.0000 Uani . . . . . .
C3 C 0.7114(6) -0.0514(6) 0.4604(3) 0.0744 1.0000 Uani . . . . . .
C4 C 0.6908(6) 0.2141(6) 0.4540(3) 0.0666 1.0000 Uani . . . . . .
C5 C 0.7728(7) 0.3597(7) 0.0534(4) 0.1215 1.0000 Uani . . . . . .
C6 C 1.0435(6) 0.2972(6) 0.0347(3) 0.0914 1.0000 Uani . . . . . .
C7 C 0.8085(7) 0.6627(6) 0.1712(4) 0.0941 1.0000 Uani . . . . . .
C8 C 1.0714(7) 0.5318(7) 0.1694(4) 0.1222 1.0000 Uani . . . . . .
C11 C 0.9254(5) -0.0009(5) 0.3403(3) 0.0373 1.0000 Uani . . . . . .
C12 C 0.9358(6) -0.1125(6) 0.3217(3) 0.0439 1.0000 Uani . . . . . .
C13 C 1.0392(6) -0.2042(6) 0.3303(3) 0.0583 1.0000 Uani . . . . . .
C14 C 1.1343(6) -0.1929(7) 0.3587(4) 0.0657 1.0000 Uani . . . . . .
C15 C 1.1200(6) -0.0863(6) 0.3808(3) 0.0558 1.0000 Uani . . . . . .
C16 C 1.0176(5) 0.0093(6) 0.3734(3) 0.0424 1.0000 Uani . . . . . .
C21 C 0.9990(5) 0.0875(5) 0.1602(3) 0.0370 1.0000 Uani . . . . . .
C22 C 0.9799(5) 0.0045(6) 0.1260(3) 0.0431 1.0000 Uani . . . . . .
C23 C 1.0715(6) -0.0978(6) 0.1164(3) 0.0571 1.0000 Uani . . . . . .
C24 C 1.1846(6) -0.1199(6) 0.1369(4) 0.0672 1.0000 Uani . . . . . .
C25 C 1.2036(5) -0.0344(6) 0.1668(3) 0.0578 1.0000 Uani . . . . . .
C26 C 1.1157(5) 0.0689(6) 0.1785(3) 0.0425 1.0000 Uani . . . . . .
C31 C 0.5270(5) 0.1796(6) 0.1701(3) 0.0391 1.0000 Uani . . . . . .
C32 C 0.4797(6) 0.3000(7) 0.1377(4) 0.0567 1.0000 Uani . . . . . .
C33 C 0.4328(6) 0.3235(7) 0.0751(4) 0.0652 1.0000 Uani . . . . . .
C34 C 0.4294(6) 0.2326(8) 0.0441(3) 0.0633 1.0000 Uani . . . . . .
C35 C 0.4742(6) 0.1149(7) 0.0771(4) 0.0579 1.0000 Uani . . . . . .
C36 C 0.5221(5) 0.0833(6) 0.1404(3) 0.0460 1.0000 Uani . . . . . .
C41 C 0.8239(6) 0.4696(5) 0.3284(3) 0.0422 1.0000 Uani . . . . . .
C42 C 0.8977(6) 0.4797(5) 0.3729(3) 0.0440 1.0000 Uani . . . . . .
C43 C 0.8444(7) 0.5292(6) 0.4313(3) 0.0588 1.0000 Uani . . . . . .
C44 C 0.7209(7) 0.5709(6) 0.4485(4) 0.0611 1.0000 Uani . . . . . .
C45 C 0.6487(6) 0.5617(6) 0.4034(4) 0.0639 1.0000 Uani . . . . . .
C46 C 0.6957(6) 0.5111(6) 0.3454(3) 0.0510 1.0000 Uani . . . . . .
C121 C 0.8358(5) -0.1386(6) 0.2929(3) 0.0590 1.0000 Uani . . . . . .
C141 C 1.2487(7) -0.2944(7) 0.3661(4) 0.1080 1.0000 Uani . . . . . .
C161 C 1.0123(5) 0.1184(6) 0.4028(3) 0.0601 1.0000 Uani . . . . . .
C221 C 0.8637(5) 0.0245(6) 0.0955(3) 0.0617 1.0000 Uani . . . . . .
C241 C 1.2840(6) -0.2311(7) 0.1240(5) 0.1172 1.0000 Uani . . . . . .
C261 C 1.1523(5) 0.1599(6) 0.2081(3) 0.0547 1.0000 Uani . . . . . .
C321 C 0.4802(7) 0.4088(6) 0.1661(4) 0.0873 1.0000 Uani . . . . . .
C341 C 0.3790(6) 0.2624(7) -0.0248(3) 0.0949 1.0000 Uani . . . . . .
C361 C 0.5684(6) -0.0492(6) 0.1723(3) 0.0638 1.0000 Uani . . . . . .
C421 C 1.0354(6) 0.4362(6) 0.3597(4) 0.0694 1.0000 Uani . . . . . .
C441 C 0.6652(7) 0.6214(6) 0.5137(4) 0.0948 1.0000 Uani . . . . . .
C461 C 0.6099(6) 0.4983(6) 0.3015(4) 0.0843 1.0000 Uani . . . . . .
H11 H 0.4040(7) -0.0312(7) 0.3148(4) 0.158(7) 1.0000 Uiso . U . . . .
H12 H 0.4072(7) -0.0299(7) 0.3924(4) 0.158(7) 1.0000 Uiso . U . . . .
H13 H 0.5253(7) -0.0844(7) 0.3456(4) 0.158(7) 1.0000 Uiso . . . . . .
H21 H 0.2961(5) 0.2415(7) 0.2930(3) 0.150(7) 1.0000 Uiso . U . . . .
H22 H 0.3646(5) 0.3260(7) 0.3107(3) 0.150(7) 1.0000 Uiso . U . . . .
H23 H 0.3065(5) 0.2317(7) 0.3711(3) 0.150(7) 1.0000 Uiso . . . . . .
H31 H 0.7861(6) -0.0744(6) 0.4788(3) 0.120(7) 1.0000 Uiso . U . . . .
H32 H 0.6446(6) -0.0497(6) 0.4984(3) 0.120(7) 1.0000 Uiso . U . . . .
H33 H 0.7095(6) -0.1092(6) 0.4347(3) 0.120(7) 1.0000 Uiso . . . . . .
H41 H 0.7630(6) 0.1935(6) 0.4747(3) 0.124(7) 1.0000 Uiso . U . . . .
H42 H 0.6215(6) 0.2122(6) 0.4903(3) 0.124(7) 1.0000 Uiso . U . . . .
H43 H 0.6834(6) 0.2942(6) 0.4242(3) 0.124(7) 1.0000 Uiso . . . . . .
H51 H 0.7723(7) 0.2913(7) 0.0357(4) 0.170(7) 1.0000 Uiso . U . . . .
H52 H 0.7794(7) 0.4286(7) 0.0151(4) 0.170(7) 1.0000 Uiso . U . . . .
H53 H 0.6989(7) 0.3785(7) 0.0850(4) 0.170(7) 1.0000 Uiso . . . . . .
H61 H 1.0484(6) 0.2275(6) 0.0168(3) 0.137(7) 1.0000 Uiso . U . . . .
H62 H 1.1130(6) 0.2845(6) 0.0568(3) 0.137(7) 1.0000 Uiso . U . . . .
H63 H 1.0416(6) 0.3679(6) -0.0031(3) 0.137(7) 1.0000 Uiso . . . . . .
H71 H 0.8129(7) 0.7064(6) 0.2046(4) 0.158(7) 1.0000 Uiso . U . . . .
H72 H 0.8313(7) 0.7075(6) 0.1246(4) 0.158(7) 1.0000 Uiso . U . . . .
H73 H 0.7273(7) 0.6525(6) 0.1767(4) 0.158(7) 1.0000 Uiso . . . . . .
H81 H 1.0811(7) 0.5728(7) 0.2027(4) 0.173(7) 1.0000 Uiso . U . . . .
H82 H 1.0868(7) 0.5802(7) 0.1228(4) 0.173(7) 1.0000 Uiso . U . . . .
H83 H 1.1275(7) 0.4544(7) 0.1733(4) 0.173(7) 1.0000 Uiso . . . . . .
H131 H 1.0455(6) -0.2784(6) 0.3165(3) 0.050(6) 1.0000 Uiso . U . . . .
H151 H 1.1832(6) -0.0779(6) 0.4020(3) 0.044(6) 1.0000 Uiso . U . . . .
H231 H 1.0572(6) -0.1543(6) 0.0938(3) 0.046(6) 1.0000 Uiso . U . . . .
H251 H 1.2810(5) -0.0480(6) 0.1809(3) 0.048(6) 1.0000 Uiso . U . . . .
H331 H 0.4015(6) 0.4059(7) 0.0524(4) 0.061(6) 1.0000 Uiso . U . . . .
H351 H 0.4717(6) 0.0506(7) 0.0564(4) 0.048(6) 1.0000 Uiso . U . . . .
H431 H 0.8959(7) 0.5338(6) 0.4616(3) 0.053(6) 1.0000 Uiso . U . . . .
H451 H 0.5626(6) 0.5903(6) 0.4141(4) 0.058(6) 1.0000 Uiso . U . . . .
H1211 H 0.8613(5) -0.2187(6) 0.2837(3) 0.133(6) 1.0000 Uiso . U . . . .
H1212 H 0.7625(5) -0.1338(6) 0.3264(3) 0.133(6) 1.0000 Uiso . U . . . .
H1213 H 0.8216(5) -0.0799(6) 0.2501(3) 0.133(6) 1.0000 Uiso . . . . . .
H1411 H 1.3040(7) -0.2705(7) 0.3863(4) 0.175(6) 1.0000 Uiso . U . . . .
H1412 H 1.2264(7) -0.3669(7) 0.3960(4) 0.175(6) 1.0000 Uiso . U . . . .
H1413 H 1.2868(7) -0.3096(7) 0.3208(4) 0.175(6) 1.0000 Uiso . . . . . .
H1611 H 1.0845(5) 0.1058(6) 0.4224(3) 0.127(6) 1.0000 Uiso . U . . . .
H1612 H 0.9428(5) 0.1277(6) 0.4387(3) 0.127(6) 1.0000 Uiso . U . . . .
H1613 H 1.0064(5) 0.1904(6) 0.3659(3) 0.127(6) 1.0000 Uiso . . . . . .
H2211 H 0.8690(5) -0.0418(6) 0.0744(3) 0.134(6) 1.0000 Uiso . U . . . .
H2212 H 0.8537(5) 0.0994(6) 0.0607(3) 0.134(6) 1.0000 Uiso . U . . . .
H2213 H 0.7955(5) 0.0280(6) 0.1325(3) 0.134(6) 1.0000 Uiso . . . . . .
H2411 H 1.3542(6) -0.2317(7) 0.1422(5) 0.183(6) 1.0000 Uiso . U . . . .
H2412 H 1.3051(6) -0.2279(7) 0.0746(5) 0.183(6) 1.0000 Uiso . U . . . .
H2413 H 1.2550(6) -0.3037(7) 0.1473(5) 0.183(6) 1.0000 Uiso . . . . . .
H2611 H 1.2346(5) 0.1296(6) 0.2163(3) 0.123(6) 1.0000 Uiso . U . . . .
H2612 H 1.1455(5) 0.2370(6) 0.1752(3) 0.123(6) 1.0000 Uiso . U . . . .
H2613 H 1.1000(5) 0.1696(6) 0.2514(3) 0.123(6) 1.0000 Uiso . . . . . .
H3211 H 0.4437(7) 0.4821(6) 0.1360(4) 0.161(6) 1.0000 Uiso . U . . . .
H3212 H 0.5621(7) 0.4109(6) 0.1671(4) 0.161(6) 1.0000 Uiso . U . . . .
H3213 H 0.4349(7) 0.4021(6) 0.2126(4) 0.161(6) 1.0000 Uiso . . . . . .
H3411 H 0.3834(6) 0.1890(7) -0.0389(3) 0.160(6) 1.0000 Uiso . U . . . .
H3412 H 0.4258(6) 0.3123(7) -0.0605(3) 0.160(6) 1.0000 Uiso . U . . . .
H3413 H 0.2961(6) 0.3058(7) -0.0180(3) 0.160(6) 1.0000 Uiso . . . . . .
H3611 H 0.5574(6) -0.0990(6) 0.1442(3) 0.138(6) 1.0000 Uiso . U . . . .
H3612 H 0.6529(6) -0.0635(6) 0.1750(3) 0.138(6) 1.0000 Uiso . U . . . .
H3613 H 0.5238(6) -0.0691(6) 0.2187(3) 0.138(6) 1.0000 Uiso . . . . . .
H4211 H 1.0692(6) 0.4506(6) 0.3956(4) 0.138(6) 1.0000 Uiso . U . . . .
H4212 H 1.0677(6) 0.4800(6) 0.3147(4) 0.138(6) 1.0000 Uiso . U . . . .
H4213 H 1.0558(6) 0.3509(6) 0.3605(4) 0.138(6) 1.0000 Uiso . . . . . .
H4411 H 0.5789(7) 0.6459(6) 0.5157(4) 0.164(6) 1.0000 Uiso . U . . . .
H4412 H 0.6971(7) 0.6903(6) 0.5115(4) 0.164(6) 1.0000 Uiso . U . . . .
H4413 H 0.6840(7) 0.5600(6) 0.5548(4) 0.164(6) 1.0000 Uiso . . . . . .
H4611 H 0.5277(6) 0.5303(6) 0.3204(4) 0.153(6) 1.0000 Uiso . U . . . .
H4612 H 0.6287(6) 0.5427(6) 0.2542(4) 0.153(6) 1.0000 Uiso . U . . . .
H4613 H 0.6199(6) 0.4140(6) 0.3020(4) 0.153(6) 1.0000 Uiso . . . . . .

loop_
_atom_site_aniso_label
_atom_site_aniso_U_11
_atom_site_aniso_U_22
_atom_site_aniso_U_33
_atom_site_aniso_U_23
_atom_site_aniso_U_13
_atom_site_aniso_U_12
Fe1 0.0337(6) 0.0482(7) 0.0370(6) -0.0096(5) -0.0083(5) -0.0110(5)
Fe2 0.0442(6) 0.0352(6) 0.0381(6) -0.0089(5) -0.0084(5) -0.0109(5)
Si1 0.0360(12) 0.1020(19) 0.0511(13) -0.0273(13) -0.0025(10) -0.0194(12)
Si2 0.0448(12) 0.0604(14) 0.0343(11) -0.0084(10) -0.0070(9) -0.0175(10)
Si3 0.0551(13) 0.0456(13) 0.0369(11) -0.0082(10) -0.0045(10) -0.0117(10)
Si4 0.1146(19) 0.0380(13) 0.0486(13) -0.0057(11) -0.0104(12) -0.0226(13)
O1 0.043(3) 0.127(4) 0.045(3) -0.031(3) -0.007(2) -0.021(3)
O2 0.225(6) 0.038(3) 0.039(3) -0.004(3) -0.016(3) -0.039(4)
N1 0.037(3) 0.038(3) 0.038(3) -0.005(3) -0.012(2) -0.008(3)
N2 0.033(3) 0.032(3) 0.031(3) -0.008(2) 0.000(2) -0.004(2)
N3 0.035(3) 0.062(4) 0.043(3) -0.018(3) -0.013(3) -0.013(3)
N4 0.060(3) 0.036(3) 0.046(3) -0.018(3) -0.011(3) -0.011(3)
C1 0.092(6) 0.145(8) 0.076(6) -0.020(6) 0.015(5) -0.074(6)
C2 0.045(5) 0.166(9) 0.073(5) -0.058(6) -0.005(4) -0.006(5)
C3 0.090(6) 0.069(6) 0.058(5) -0.002(4) 0.004(4) -0.031(5)
C4 0.074(5) 0.079(6) 0.054(4) -0.023(4) -0.013(4) -0.019(4)
C5 0.104(7) 0.126(8) 0.118(7) 0.050(6) -0.064(6) -0.035(6)
C6 0.110(7) 0.074(6) 0.061(5) 0.007(5) 0.016(5) -0.017(5)
C7 0.175(9) 0.041(5) 0.072(5) -0.009(4) -0.040(6) -0.018(5)
C8 0.138(9) 0.107(8) 0.109(7) 0.003(6) 0.021(6) -0.068(7)
C11 0.040(4) 0.033(4) 0.035(4) 0.003(3) -0.012(3) -0.007(3)
C12 0.047(4) 0.035(4) 0.051(4) -0.007(3) -0.010(3) -0.012(4)
C13 0.067(5) 0.028(4) 0.075(5) -0.008(4) -0.019(4) 0.001(4)
C14 0.053(5) 0.051(5) 0.085(6) -0.004(4) -0.028(4) 0.004(4)
C15 0.048(5) 0.059(5) 0.064(5) -0.004(4) -0.032(4) -0.009(4)
C16 0.045(4) 0.042(4) 0.039(4) 0.003(3) -0.016(3) -0.012(4)
C21 0.037(4) 0.043(4) 0.030(4) -0.010(3) 0.002(3) -0.012(3)
C22 0.046(4) 0.039(4) 0.045(4) -0.016(4) -0.001(3) -0.008(4)
C23 0.065(5) 0.051(5) 0.066(5) -0.036(4) 0.013(4) -0.028(4)
C24 0.047(5) 0.048(5) 0.102(6) -0.030(5) 0.010(4) -0.008(4)
C25 0.031(4) 0.052(5) 0.089(6) -0.019(4) -0.008(4) -0.004(4)
C26 0.038(4) 0.039(4) 0.051(4) -0.008(3) -0.005(3) -0.012(4)
C31 0.022(4) 0.055(5) 0.044(4) -0.021(4) -0.002(3) -0.008(3)
C32 0.050(4) 0.064(6) 0.057(5) -0.020(4) -0.021(4) 0.001(4)
C33 0.054(5) 0.057(5) 0.070(5) -0.003(4) -0.015(4) 0.008(4)
C34 0.042(4) 0.095(7) 0.053(5) -0.027(5) -0.015(4) 0.002(5)
C35 0.046(5) 0.081(6) 0.061(5) -0.043(5) -0.008(4) -0.011(4)
C36 0.032(4) 0.065(5) 0.051(4) -0.026(4) -0.013(3) -0.008(4)
C41 0.052(5) 0.026(4) 0.052(4) -0.007(3) -0.016(4) -0.009(3)
C42 0.048(4) 0.038(4) 0.050(4) -0.012(3) -0.012(4) -0.009(3)
C43 0.077(6) 0.057(5) 0.052(5) -0.021(4) -0.024(4) -0.011(4)
C44 0.077(6) 0.037(5) 0.062(5) -0.013(4) 0.002(5) -0.011(4)
C45 0.050(5) 0.054(5) 0.083(6) -0.026(5) -0.001(4) -0.002(4)
C46 0.050(5) 0.044(4) 0.064(5) -0.017(4) -0.018(4) -0.006(4)
C121 0.067(5) 0.050(5) 0.071(5) -0.017(4) -0.017(4) -0.023(4)
C141 0.085(6) 0.071(6) 0.158(9) -0.020(6) -0.049(6) 0.019(5)
C161 0.068(5) 0.065(5) 0.061(5) -0.016(4) -0.028(4) -0.022(4)
C221 0.061(5) 0.070(5) 0.068(5) -0.030(4) -0.015(4) -0.021(4)
C241 0.063(6) 0.071(6) 0.221(11) -0.075(7) 0.000(6) 0.006(5)
C261 0.041(4) 0.062(5) 0.066(5) -0.020(4) -0.011(4) -0.013(4)
C321 0.109(7) 0.060(5) 0.099(6) -0.035(5) -0.027(5) -0.003(5)
C341 0.067(5) 0.155(8) 0.061(5) -0.030(5) -0.031(4) 0.002(5)
C361 0.062(5) 0.055(5) 0.080(5) -0.023(4) -0.022(4) -0.006(4)
C421 0.064(5) 0.067(5) 0.090(6) -0.028(5) -0.021(4) -0.018(4)
C441 0.132(7) 0.066(6) 0.083(6) -0.046(5) 0.017(5) -0.015(5)
C461 0.054(5) 0.088(6) 0.123(7) -0.039(5) -0.037(5) -0.002(4)

loop_
_atom_type_symbol
_atom_type_scat_dispersion_real
_atom_type_scat_dispersion_imag
_atom_type_scat_Cromer_Mann_a1
_atom_type_scat_Cromer_Mann_b1
_atom_type_scat_Cromer_Mann_a2
_atom_type_scat_Cromer_Mann_b2
_atom_type_scat_Cromer_Mann_a3
_atom_type_scat_Cromer_Mann_b3
_atom_type_scat_Cromer_Mann_a4
_atom_type_scat_Cromer_Mann_b4
_atom_type_scat_Cromer_Mann_c
_atom_type_scat_source
Fe 0.3010 0.8450 11.7695 4.7611 7.3573 0.3072 3.5222 15.3535 2.3045 76.8806 1.0369 'International Tables Vol C 4.2.6.8 and 6.1.1.4'
Si 0.0720 0.0710 6.2915 2.4386 3.0353 32.3337 1.9891 0.6785 1.5410 81.6938 1.1407 'International Tables Vol C 4.2.6.8 and 6.1.1.4'
O 0.0080 0.0060 3.0485 13.2771 2.2868 5.7011 1.5463 0.3239 0.8670 32.9089 0.2508 'International Tables Vol C 4.2.6.8 and 6.1.1.4'
N 0.0040 0.0030 12.2126 0.0057 3.1322 9.8933 2.0125 28.9975 1.1663 0.5826 -11.5290 'International Tables Vol C 4.2.6.8 and 6.1.1.4'
C 0.0020 0.0020 2.3100 20.8439 1.0200 10.2075 1.5886 0.5687 0.8650 51.6512 0.2156 'International Tables Vol C 4.2.6.8 and 6.1.1.4'
H 0.0000 0.0000 0.4930 10.5109 0.3229 26.1257 0.1402 3.1424 0.0408 57.7998 0.0030 'International Tables Vol C 4.2.6.8 and 6.1.1.4'

loop_
_geom_angle_atom_site_label_1
_geom_angle_site_symmetry_1
_geom_angle_atom_site_label_2
_geom_angle_site_symmetry_2
_geom_angle_atom_site_label_3
_geom_angle_site_symmetry_3
_geom_angle
_geom_angle_publ_flag
Fe2 . Fe1 . N1 . 51.02(12) yes
Fe2 . Fe1 . N2 . 53.31(11) yes
N1 . Fe1 . N2 . 93.09(16) yes
Fe2 . Fe1 . N3 . 137.90(14) yes
N1 . Fe1 . N3 . 120.34(18) yes
N2 . Fe1 . N3 . 143.56(18) yes
Fe1 . Fe2 . N1 . 53.82(11) yes
Fe1 . Fe2 . N2 . 51.30(11) yes
N1 . Fe2 . N2 . 93.74(16) yes
Fe1 . Fe2 . N4 . 135.31(14) yes
N1 . Fe2 . N4 . 141.14(19) yes
N2 . Fe2 . N4 . 120.88(18) yes
O1 . Si1 . N3 . 105.3(2) yes
O1 . Si1 . C1 . 108.5(3) yes
N3 . Si1 . C1 . 114.4(3) yes
O1 . Si1 . C2 . 106.6(3) yes
N3 . Si1 . C2 . 114.8(3) yes
C1 . Si1 . C2 . 106.8(3) yes
O1 . Si2 . N1 . 106.6(2) yes
O1 . Si2 . C3 . 110.4(3) yes
N1 . Si2 . C3 . 110.7(3) yes
O1 . Si2 . C4 . 105.5(3) yes
N1 . Si2 . C4 . 115.1(3) yes
C3 . Si2 . C4 . 108.4(3) yes
O2 . Si3 . N2 . 108.4(2) yes
O2 . Si3 . C5 . 106.9(3) yes
N2 . Si3 . C5 . 113.7(3) yes
O2 . Si3 . C6 . 108.2(3) yes
N2 . Si3 . C6 . 111.9(3) yes
C5 . Si3 . C6 . 107.4(3) yes
O2 . Si4 . N4 . 105.8(2) yes
O2 . Si4 . C7 . 107.6(3) yes
N4 . Si4 . C7 . 113.4(3) yes
O2 . Si4 . C8 . 107.5(3) yes
N4 . Si4 . C8 . 114.4(3) yes
C7 . Si4 . C8 . 107.8(4) yes
Si1 . O1 . Si2 . 149.5(3) yes
Si4 . O2 . Si3 . 154.8(3) yes
Fe2 . N1 . Fe1 . 75.16(15) yes
Fe2 . N1 . Si2 . 125.1(2) yes
Fe1 . N1 . Si2 . 110.9(2) yes
Fe2 . N1 . C11 . 107.6(3) yes
Fe1 . N1 . C11 . 118.2(3) yes
Si2 . N1 . C11 . 114.7(4) yes
Fe1 . N2 . Fe2 . 75.40(14) yes
Fe1 . N2 . Si3 . 125.8(2) yes
Fe2 . N2 . Si3 . 110.3(2) yes
Fe1 . N2 . C21 . 109.4(3) yes
Fe2 . N2 . C21 . 118.5(3) yes
Si3 . N2 . C21 . 113.0(3) yes
Fe1 . N3 . Si1 . 116.0(2) yes
Fe1 . N3 . C31 . 122.9(4) yes
Si1 . N3 . C31 . 121.1(4) yes
Fe2 . N4 . Si4 . 115.9(2) yes
Fe2 . N4 . C41 . 123.1(4) yes
Si4 . N4 . C41 . 120.5(4) yes
Si1 . C1 . H12 . 110.0(2) no
Si1 . C1 . H13 . 109.0(2) no
H12 . C1 . H13 . 109.48(3) no
Si1 . C1 . H11 . 109.4(2) no
Si1 . C2 . H22 . 109.3(2) no
Si1 . C2 . H23 . 109.7(2) no
H22 . C2 . H23 . 109.48(3) no
Si1 . C2 . H21 . 109.4(2) no
Si2 . C3 . H32 . 109.8(2) no
Si2 . C3 . H33 . 109.5(2) no
H32 . C3 . H33 . 109.48(3) no
Si2 . C3 . H31 . 109.1(2) no
Si2 . C4 . H42 . 109.7(2) no
Si2 . C4 . H43 . 109.6(2) no
H42 . C4 . H43 . 109.48(4) no
Si2 . C4 . H41 . 109.1(2) no
Si3 . C5 . H52 . 109.4(2) no
Si3 . C5 . H53 . 110.1(3) no
H52 . C5 . H53 . 109.48(3) no
Si3 . C5 . H51 . 108.9(3) no
Si3 . C6 . H62 . 108.8(2) no
Si3 . C6 . H63 . 109.3(2) no
H62 . C6 . H63 . 109.48(3) no
Si3 . C6 . H61 . 110.2(2) no
Si4 . C7 . H72 . 109.8(2) no
Si4 . C7 . H73 . 108.8(3) no
H72 . C7 . H73 . 109.48(3) no
Si4 . C7 . H71 . 109.8(2) no
Si4 . C8 . H82 . 109.1(3) no
Si4 . C8 . H83 . 109.7(3) no
H82 . C8 . H83 . 109.48(3) no
Si4 . C8 . H81 . 109.6(3) no
N1 . C11 . C12 . 121.3(5) yes
N1 . C11 . C16 . 120.5(5) yes
C12 . C11 . C16 . 118.2(5) yes
C11 . C12 . C13 . 120.0(6) yes
C11 . C12 . C121 . 122.8(6) yes
C13 . C12 . C121 . 117.3(6) yes
C12 . C13 . C14 . 122.5(6) yes
C12 . C13 . H131 . 118.9(4) no
C14 . C13 . H131 . 118.6(4) no
C13 . C14 . C15 . 117.0(6) yes
C13 . C14 . C141 . 121.4(7) yes
C15 . C14 . C141 . 121.5(6) yes
C14 . C15 . C16 . 122.9(6) yes
C14 . C15 . H151 . 118.4(4) no
C16 . C15 . H151 . 118.7(4) no
C11 . C16 . C15 . 119.1(6) yes
C11 . C16 . C161 . 123.9(5) yes
C15 . C16 . C161 . 117.0(5) yes
N2 . C21 . C22 . 120.9(5) yes
N2 . C21 . C26 . 120.8(5) yes
C22 . C21 . C26 . 118.1(5) yes
C21 . C22 . C23 . 119.5(6) yes
C21 . C22 . C221 . 122.5(5) yes
C23 . C22 . C221 . 117.9(6) yes
C22 . C23 . C24 . 122.8(6) yes
C22 . C23 . H231 . 119.0(4) no
C24 . C23 . H231 . 118.2(4) no
C23 . C24 . C25 . 116.7(6) yes
C23 . C24 . C241 . 121.6(7) yes
C25 . C24 . C241 . 121.7(7) yes
C24 . C25 . C26 . 123.4(6) yes
C24 . C25 . H251 . 117.8(4) no
C26 . C25 . H251 . 118.8(4) no
C21 . C26 . C25 . 119.3(5) yes
C21 . C26 . C261 . 123.1(5) yes
C25 . C26 . C261 . 117.6(5) yes
N3 . C31 . C32 . 121.0(5) yes
N3 . C31 . C36 . 119.8(6) yes
C32 . C31 . C36 . 119.2(6) yes
C31 . C32 . C33 . 119.3(6) yes
C31 . C32 . C321 . 122.9(6) yes
C33 . C32 . C321 . 117.8(7) yes
C32 . C33 . C34 . 122.9(7) yes
C32 . C33 . H331 . 119.5(4) no
C34 . C33 . H331 . 117.6(4) no
C33 . C34 . C35 . 117.2(6) yes
C33 . C34 . C341 . 121.2(8) yes
C35 . C34 . C341 . 121.6(7) yes
C34 . C35 . C36 . 123.5(6) yes
C34 . C35 . H351 . 118.1(4) no
C36 . C35 . H351 . 118.4(4) no
C31 . C36 . C35 . 117.9(6) yes
C31 . C36 . C361 . 123.0(5) yes
C35 . C36 . C361 . 119.1(6) yes
N4 . C41 . C42 . 121.8(6) yes
N4 . C41 . C46 . 120.2(5) yes
C42 . C41 . C46 . 118.0(6) yes
C41 . C42 . C43 . 119.6(6) yes
C41 . C42 . C421 . 121.9(6) yes
C43 . C42 . C421 . 118.6(6) yes
C42 . C43 . C44 . 123.5(6) yes
C42 . C43 . H431 . 118.5(4) no
C44 . C43 . H431 . 118.0(4) no
C43 . C44 . C45 . 116.4(6) yes
C43 . C44 . C441 . 122.3(7) yes
C45 . C44 . C441 . 121.3(7) yes
C44 . C45 . C46 . 122.9(6) yes
C44 . C45 . H451 . 118.0(4) no
C46 . C45 . H451 . 119.1(4) no
C41 . C46 . C45 . 119.6(6) yes
C41 . C46 . C461 . 120.9(6) yes
C45 . C46 . C461 . 119.5(6) yes
C12 . C121 . H1212 . 110.1(3) no
C12 . C121 . H1213 . 109.1(3) no
H1212 . C121 . H1213 . 109.48(3) no
C12 . C121 . H1211 . 109.2(3) no
C14 . C141 . H1412 . 109.0(4) no
C14 . C141 . H1413 . 109.7(4) no
H1412 . C141 . H1413 . 109.48(3) no
C14 . C141 . H1411 . 109.7(4) no
C16 . C161 . H1612 . 109.5(3) no
C16 . C161 . H1613 . 109.4(3) no
H1612 . C161 . H1613 . 109.48(4) no
C16 . C161 . H1611 . 109.5(3) no
C22 . C221 . H2212 . 109.9(3) no
C22 . C221 . H2213 . 109.1(3) no
H2212 . C221 . H2213 . 109.48(3) no
C22 . C221 . H2211 . 109.3(3) no
C24 . C241 . H2412 . 109.6(5) no
C24 . C241 . H2413 . 109.3(4) no
H2412 . C241 . H2413 . 109.48(3) no
C24 . C241 . H2411 . 109.5(4) no
C26 . C261 . H2612 . 109.8(3) no
C26 . C261 . H2613 . 109.4(3) no
H2612 . C261 . H2613 . 109.48(3) no
C26 . C261 . H2611 . 109.2(3) no
C32 . C321 . H3212 . 109.7(4) no
C32 . C321 . H3213 . 109.7(4) no
H3212 . C321 . H3213 . 109.48(2) no
C32 . C321 . H3211 . 109.0(4) no
C34 . C341 . H3412 . 109.1(4) no
C34 . C341 . H3413 . 109.1(4) no
H3412 . C341 . H3413 . 109.48(3) no
C34 . C341 . H3411 . 110.2(5) no
C36 . C361 . H3612 . 109.6(3) no
C36 . C361 . H3613 . 108.9(3) no
H3612 . C361 . H3613 . 109.48(3) no
C36 . C361 . H3611 . 109.9(3) no
C42 . C421 . H4212 . 109.6(4) no
C42 . C421 . H4213 . 109.5(3) no
H4212 . C421 . H4213 . 109.48(3) no
C42 . C421 . H4211 . 109.3(3) no
C44 . C441 . H4412 . 109.5(4) no
C44 . C441 . H4413 . 109.7(4) no
H4412 . C441 . H4413 . 109.48(3) no
C44 . C441 . H4411 . 109.2(4) no
C46 . C461 . H4612 . 109.1(4) no
C46 . C461 . H4613 . 109.5(4) no
H4612 . C461 . H4613 . 109.48(3) no
C46 . C461 . H4611 . 109.9(4) no

loop_
_geom_bond_atom_site_label_1
_geom_bond_site_symmetry_1
_geom_bond_atom_site_label_2
_geom_bond_site_symmetry_2
_geom_bond_distance
_geom_bond_publ_flag
Fe1 . Fe2 . 2.5479(13) yes
Fe1 . N1 . 2.128(4) yes
Fe1 . N2 . 2.055(4) yes
Fe1 . N3 . 1.912(4) yes
Fe2 . N1 . 2.049(5) yes
Fe2 . N2 . 2.111(4) yes
Fe2 . N4 . 1.902(5) yes
Si1 . O1 . 1.634(4) yes
Si1 . N3 . 1.694(5) yes
Si1 . C1 . 1.851(7) yes
Si1 . C2 . 1.852(6) yes
Si2 . O1 . 1.616(4) yes
Si2 . N1 . 1.747(5) yes
Si2 . C3 . 1.837(6) yes
Si2 . C4 . 1.848(6) yes
Si3 . O2 . 1.594(4) yes
Si3 . N2 . 1.751(5) yes
Si3 . C5 . 1.847(7) yes
Si3 . C6 . 1.825(6) yes
Si4 . O2 . 1.625(4) yes
Si4 . N4 . 1.702(5) yes
Si4 . C7 . 1.857(7) yes
Si4 . C8 . 1.848(8) yes
N1 . C11 . 1.456(6) yes
N2 . C21 . 1.458(6) yes
N3 . C31 . 1.437(6) yes
N4 . C41 . 1.437(7) yes
C1 . H12 . 0.9500(2) no
C1 . H13 . 0.9500(3) no
C1 . H11 . 0.95000(19) no
C2 . H22 . 0.9500(3) no
C2 . H23 . 0.9500(2) no
C2 . H21 . 0.9500(2) no
C3 . H32 . 0.9500(3) no
C3 . H33 . 0.9500(3) no
C3 . H31 . 0.9500(3) no
C4 . H42 . 0.9500(3) no
C4 . H43 . 0.9500(4) no
C4 . H41 . 0.9500(3) no
C5 . H52 . 0.9500(4) no
C5 . H53 . 0.9500(3) no
C5 . H51 . 0.9500(3) no
C6 . H62 . 0.9500(2) no
C6 . H63 . 0.9500(4) no
C6 . H61 . 0.9500(3) no
C7 . H72 . 0.9500(3) no
C7 . H73 . 0.9500(2) no
C7 . H71 . 0.9500(2) no
C8 . H82 . 0.9500(3) no
C8 . H83 . 0.9500(4) no
C8 . H81 . 0.9500(2) no
C11 . C12 . 1.406(7) yes
C11 . C16 . 1.404(7) yes
C12 . C13 . 1.375(8) yes
C12 . C121 . 1.514(7) yes
C13 . C14 . 1.381(8) yes
C13 . H131 . 0.9500(3) no
C14 . C15 . 1.376(8) yes
C14 . C141 . 1.516(8) yes
C15 . C16 . 1.389(8) yes
C15 . H151 . 0.9500(2) no
C16 . C161 . 1.509(7) yes
C21 . C22 . 1.399(7) yes
C21 . C26 . 1.410(7) yes
C22 . C23 . 1.384(8) yes
C22 . C221 . 1.520(7) yes
C23 . C24 . 1.382(8) yes
C23 . H231 . 0.9500(3) no
C24 . C25 . 1.365(8) yes
C24 . C241 . 1.516(8) yes
C25 . C26 . 1.383(7) yes
C25 . H251 . 0.9500(2) no
C26 . C261 . 1.517(7) yes
C31 . C32 . 1.387(8) yes
C31 . C36 . 1.411(7) yes
C32 . C33 . 1.392(8) yes
C32 . C321 . 1.513(8) yes
C33 . C34 . 1.365(8) yes
C33 . H331 . 0.9500(4) no
C34 . C35 . 1.360(9) yes
C34 . C341 . 1.520(8) yes
C35 . C36 . 1.401(8) yes
C35 . H351 . 0.9500(3) no
C36 . C361 . 1.494(8) yes
C41 . C42 . 1.393(7) yes
C41 . C46 . 1.415(8) yes
C42 . C43 . 1.381(7) yes
C42 . C421 . 1.512(8) yes
C43 . C44 . 1.368(8) yes
C43 . H431 . 0.9500(2) no
C44 . C45 . 1.385(8) yes
C44 . C441 . 1.506(8) yes
C45 . C46 . 1.372(8) yes
C45 . H451 . 0.9500(3) no
C46 . C461 . 1.506(7) yes
C121 . H1212 . 0.9500(3) no
C121 . H1213 . 0.9500(3) no
C121 . H1211 . 0.9500(3) no
C141 . H1412 . 0.9500(4) no
C141 . H1413 . 0.9500(2) no
C141 . H1411 . 0.9500(2) no
C161 . H1612 . 0.9500(3) no
C161 . H1613 . 0.9500(4) no
C161 . H1611 . 0.9500(2) no
C221 . H2212 . 0.9500(4) no
C221 . H2213 . 0.9500(3) no
C221 . H2211 . 0.9500(3) no
C241 . H2412 . 0.9500(2) no
C241 . H2413 . 0.9500(4) no
C241 . H2411 . 0.9500(2) no
C261 . H2612 . 0.9500(4) no
C261 . H2613 . 0.9500(2) no
C261 . H2611 . 0.9500(3) no
C321 . H3212 . 0.9500(2) no
C321 . H3213 . 0.9500(2) no
C321 . H3211 . 0.9500(4) no
C341 . H3412 . 0.9500(3) no
C341 . H3413 . 0.9500(3) no
C341 . H3411 . 0.9500(3) no
C361 . H3612 . 0.9500(3) no
C361 . H3613 . 0.9500(3) no
C361 . H3611 . 0.9500(3) no
C421 . H4212 . 0.9500(3) no
C421 . H4213 . 0.9500(3) no
C421 . H4211 . 0.95000(18) no
C441 . H4412 . 0.9500(3) no
C441 . H4413 . 0.9500(4) no
C441 . H4411 . 0.9500(3) no
C461 . H4612 . 0.9500(3) no
C461 . H4613 . 0.9500(3) no
C461 . H4611 . 0.9500(3) no
